data_4330048
loop_
_publ_author_name
'Rakesh Kumar Gupta'
'Rampal Pandey'
'Roopshikha Singh'
'Nitin Srivastava'
'Biswajit Maiti'
'Satyen Saha'
'Peizhou Li'
'Qiang Xu'
'Daya Shankar Pandey'

_publ_section_title
;
 Heteroleptic Dipyrrinato Complexes Containing 5-Ferrocenyldipyrromethene
 and Dithiocarbamates as Coligands: Selective Chromogenic and Redox Probes
;
_journal_name_full 'Inorganic Chemistry'
_journal_page_first 8916
_journal_page_last 8930
_journal_paper_doi 10.1021/ic300900m
_journal_volume 51
_journal_year 2012
_chemical_formula_moiety 'C26 H29 Fe N3 Pd S2'
_chemical_formula_sum 'C26 H29 Fe N3 Pd S2'
_chemical_formula_weight 609.89
_space_group_IT_number 76
_symmetry_cell_setting tetragonal
_symmetry_Int_Tables_number 76
_symmetry_space_group_name_Hall 'P 4w'
_symmetry_space_group_name_H-M 'P 41'
_atom_sites_solution_hydrogens geom
_atom_sites_solution_primary direct
_atom_sites_solution_secondary difmap
_audit_creation_method SHELXL-97
_cell_angle_alpha 90.00
_cell_angle_beta 90.00
_cell_angle_gamma 90.00
_cell_formula_units_Z 4
_cell_length_a 15.43910(10)
_cell_length_b 15.43910(10)
_cell_length_c 12.1843(2)
_cell_measurement_reflns_used 2689
_cell_measurement_temperature 296(2)
_cell_measurement_theta_max 25.00
_cell_measurement_theta_min 4.12
_cell_volume 2904.32(5)
_computing_structure_refinement 'SHELXL-97 (Sheldrick, 1997)'
_diffrn_ambient_temperature 296(2)
_diffrn_measured_fraction_theta_full 0.999
_diffrn_measured_fraction_theta_max 0.999
_diffrn_radiation_monochromator graphite
_diffrn_radiation_type MoK\a
_diffrn_radiation_wavelength 0.71073
_diffrn_reflns_av_R_equivalents 0.0315
_diffrn_reflns_av_sigmaI/netI 0.0246
_diffrn_reflns_limit_h_max 18
_diffrn_reflns_limit_h_min -18
_diffrn_reflns_limit_k_max 18
_diffrn_reflns_limit_k_min -18
_diffrn_reflns_limit_l_max 14
_diffrn_reflns_limit_l_min -14
_diffrn_reflns_number 32245
_diffrn_reflns_theta_full 25.00
_diffrn_reflns_theta_max 25.00
_diffrn_reflns_theta_min 2.13
_diffrn_source 'fine-focus sealed tube'
_exptl_absorpt_coefficient_mu 1.279
_exptl_absorpt_correction_type none
_exptl_crystal_colour 'deep red'
_exptl_crystal_density_diffrn 1.395
_exptl_crystal_description needle
_exptl_crystal_F_000 1240
_exptl_crystal_size_max 0.26
_exptl_crystal_size_mid 0.24
_exptl_crystal_size_min 0.23
_refine_diff_density_max 0.493
_refine_diff_density_min -0.252
_refine_diff_density_rms 0.098
_refine_ls_abs_structure_details 'Flack H D (1983), Acta Cryst. A39, 876-881'
_refine_ls_abs_structure_Flack -0.03(2)
_refine_ls_extinction_method none
_refine_ls_goodness_of_fit_ref 1.158
_refine_ls_hydrogen_treatment riding
_refine_ls_matrix_type full
_refine_ls_number_parameters 302
_refine_ls_number_reflns 5104
_refine_ls_number_restraints 1
_refine_ls_restrained_S_all 1.157
_refine_ls_R_factor_all 0.0334
_refine_ls_R_factor_gt 0.0287
_refine_ls_shift/su_max 0.001
_refine_ls_shift/su_mean 0.000
_refine_ls_structure_factor_coef Fsqd
_refine_ls_weighting_details 'calc w=1/[\s^2^(Fo^2^)+(0.0512P)^2^+0.0000P] where P=(Fo^2^+2Fc^2^)/3'
_refine_ls_weighting_scheme calc
_refine_ls_wR_factor_gt 0.0811
_refine_ls_wR_factor_ref 0.0844
_reflns_number_gt 4664
_reflns_number_total 5104
_reflns_threshold_expression >2sigma(I)
_cod_data_source_file ic300900m_si_002_4.cif
_cod_data_source_block 5
_cod_original_sg_symbol_Hall 'P 4w '
_cod_database_code 4330048

loop_
_symmetry_equiv_pos_as_xyz
'x, y, z'
'-y, x, z+1/4'
'y, -x, z+3/4'
'-x, -y, z+1/2'

loop_
_atom_site_label
_atom_site_type_symbol
_atom_site_fract_x
_atom_site_fract_y
_atom_site_fract_z
_atom_site_U_iso_or_equiv
_atom_site_adp_type
_atom_site_occupancy
_atom_site_symmetry_multiplicity
_atom_site_calc_flag
_atom_site_refinement_flags
Pd1 Pd 0.822644(17) 0.613709(19) 0.870905(18) 0.04028(10) Uani 1 1 d .
Fe1 Fe 0.69449(4) 0.68661(4) 0.37159(6) 0.04790(15) Uani 1 1 d .
S2 S 0.93410(7) 0.67645(8) 0.96643(9) 0.0530(3) Uani 1 1 d .
S1 S 0.87176(7) 0.50742(8) 0.98627(10) 0.0521(3) Uani 1 1 d .
N3 N 1.0142(2) 0.5605(2) 1.0979(3) 0.0473(9) Uani 1 1 d .
N1 N 0.7277(2) 0.5457(2) 0.7947(3) 0.0403(8) Uani 1 1 d .
N2 N 0.7966(2) 0.7147(2) 0.7701(3) 0.0476(8) Uani 1 1 d .
C20 C 0.9508(3) 0.5782(3) 1.0301(3) 0.0451(10) Uani 1 1 d .
C24 C 1.0282(3) 0.4746(3) 1.1515(4) 0.0565(12) Uani 1 1 d .
H2 H 1.0790 0.4812 1.1991 0.068 Uiso 1 1 calc R
C25 C 1.0507(4) 0.4040(4) 1.0696(5) 0.0787(17) Uani 1 1 d .
H3A H 1.0008 0.3913 1.0253 0.118 Uiso 1 1 calc R
H3B H 1.0682 0.3528 1.1083 0.118 Uiso 1 1 calc R
H3C H 1.0971 0.4233 1.0233 0.118 Uiso 1 1 calc R
C26 C 0.9522(3) 0.4493(4) 1.2269(5) 0.0738(16) Uani 1 1 d .
H4A H 0.9427 0.4944 1.2797 0.111 Uiso 1 1 calc R
H4B H 0.9658 0.3963 1.2643 0.111 Uiso 1 1 calc R
H4C H 0.9009 0.4414 1.1836 0.111 Uiso 1 1 calc R
C21 C 1.0798(3) 0.6288(3) 1.1226(5) 0.0623(12) Uani 1 1 d .
H5 H 1.0647 0.6802 1.0794 0.075 Uiso 1 1 calc R
C23 C 1.0757(5) 0.6539(5) 1.2437(6) 0.106(2) Uani 1 1 d .
H6A H 1.0191 0.6759 1.2605 0.159 Uiso 1 1 calc R
H6B H 1.1182 0.6978 1.2585 0.159 Uiso 1 1 calc R
H6C H 1.0873 0.6040 1.2881 0.159 Uiso 1 1 calc R
C22 C 1.1689(3) 0.5994(4) 1.0866(6) 0.094(2) Uani 1 1 d .
H7A H 1.1871 0.5514 1.1311 0.140 Uiso 1 1 calc R
H7B H 1.2092 0.6463 1.0950 0.140 Uiso 1 1 calc R
H7C H 1.1670 0.5820 1.0111 0.140 Uiso 1 1 calc R
C1 C 0.6933(3) 0.4707(3) 0.8291(4) 0.0497(10) Uani 1 1 d .
H8 H 0.7091 0.4426 0.8937 0.060 Uiso 1 1 calc R
C2 C 0.6313(3) 0.4402(3) 0.7564(4) 0.0521(11) Uani 1 1 d .
H9 H 0.5986 0.3899 0.7637 0.063 Uiso 1 1 calc R
C3 C 0.6274(3) 0.4980(3) 0.6727(4) 0.0457(10) Uani 1 1 d .
H10 H 0.5919 0.4942 0.6112 0.055 Uiso 1 1 calc R
C4 C 0.6873(2) 0.5654(3) 0.6957(3) 0.0396(9) Uani 1 1 d .
C5 C 0.7017(2) 0.6418(2) 0.6349(3) 0.0409(9) Uani 1 1 d .
C6 C 0.7495(3) 0.7140(3) 0.6722(4) 0.0453(9) Uani 1 1 d .
C9 C 0.8299(3) 0.7938(3) 0.7794(5) 0.0605(12) Uani 1 1 d .
H14 H 0.8643 0.8122 0.8376 0.073 Uiso 1 1 calc R
C8 C 0.8065(3) 0.8454(3) 0.6906(5) 0.0655(13) Uani 1 1 d .
H15 H 0.8218 0.9030 0.6798 0.079 Uiso 1 1 calc R
C7 C 0.7575(3) 0.7963(2) 0.6231(5) 0.0545(10) Uani 1 1 d .
H16 H 0.7336 0.8136 0.5565 0.065 Uiso 1 1 calc R
C10 C 0.6572(3) 0.6441(3) 0.5259(3) 0.0429(9) Uani 1 1 d .
C11 C 0.6556(3) 0.5749(3) 0.4481(4) 0.0518(11) Uani 1 1 d .
H18 H 0.6875 0.5239 0.4518 0.062 Uiso 1 1 calc R
C13 C 0.5626(3) 0.6813(3) 0.3877(4) 0.0552(12) Uani 1 1 d .
H19 H 0.5227 0.7116 0.3452 0.066 Uiso 1 1 calc R
C14 C 0.5995(3) 0.7094(3) 0.4855(4) 0.0465(10) Uani 1 1 d .
H20 H 0.5884 0.7622 0.5194 0.056 Uiso 1 1 calc R
C12 C 0.5969(3) 0.5983(3) 0.3645(4) 0.0595(11) Uani 1 1 d .
H21 H 0.5829 0.5646 0.3038 0.071 Uiso 1 1 calc R
C16 C 0.7644(3) 0.7992(4) 0.3387(5) 0.0695(14) Uani 1 1 d .
H22 H 0.7571 0.8532 0.3714 0.083 Uiso 1 1 calc R
C17 C 0.7221(4) 0.7695(4) 0.2421(5) 0.0754(16) Uani 1 1 d .
H23 H 0.6820 0.8004 0.2008 0.091 Uiso 1 1 calc R
C18 C 0.7512(4) 0.6858(5) 0.2202(5) 0.093(2) Uani 1 1 d .
H24 H 0.7335 0.6517 0.1613 0.112 Uiso 1 1 calc R
C19 C 0.8120(4) 0.6604(5) 0.3012(6) 0.090(2) Uani 1 1 d .
H25 H 0.8411 0.6078 0.3049 0.108 Uiso 1 1 calc R
C15 C 0.8200(3) 0.7316(4) 0.3766(5) 0.0711(14) Uani 1 1 d .
H26 H 0.8550 0.7333 0.4387 0.085 Uiso 1 1 calc R

loop_
_atom_site_aniso_label
_atom_site_aniso_U_11
_atom_site_aniso_U_22
_atom_site_aniso_U_33
_atom_site_aniso_U_23
_atom_site_aniso_U_13
_atom_site_aniso_U_12
Pd1 0.03987(16) 0.04859(18) 0.03239(15) 0.00023(14) -0.00554(14) 0.00542(12)
Fe1 0.0457(3) 0.0600(4) 0.0380(3) 0.0072(3) -0.0054(3) 0.0012(3)
S2 0.0521(6) 0.0547(6) 0.0523(7) 0.0036(5) -0.0188(5) -0.0009(5)
S1 0.0502(6) 0.0573(7) 0.0490(6) 0.0103(5) -0.0133(5) -0.0026(5)
N3 0.0397(18) 0.058(2) 0.044(2) 0.0069(16) -0.0077(15) 0.0015(15)
N1 0.0409(18) 0.047(2) 0.0326(18) 0.0039(15) -0.0030(14) 0.0050(15)
N2 0.055(2) 0.0431(19) 0.045(2) -0.0040(16) -0.0104(17) 0.0044(16)
C20 0.041(2) 0.060(3) 0.035(2) 0.0003(19) -0.0025(18) 0.0060(19)
C24 0.046(2) 0.069(3) 0.054(3) 0.014(2) -0.006(2) 0.007(2)
C25 0.084(4) 0.070(4) 0.083(4) 0.002(3) -0.005(3) 0.025(3)
C26 0.069(3) 0.086(4) 0.066(4) 0.030(3) -0.002(3) -0.004(3)
C21 0.048(2) 0.070(3) 0.068(3) 0.021(3) -0.019(3) -0.010(2)
C23 0.127(6) 0.110(5) 0.082(5) -0.017(4) -0.031(4) -0.034(5)
C22 0.044(3) 0.107(5) 0.130(6) 0.046(4) -0.012(3) -0.009(3)
C1 0.054(2) 0.059(3) 0.036(2) 0.012(2) -0.0002(19) 0.003(2)
C2 0.046(2) 0.061(3) 0.049(3) 0.011(2) -0.001(2) -0.009(2)
C3 0.039(2) 0.057(3) 0.041(2) 0.0062(19) -0.0063(18) -0.0045(19)
C4 0.038(2) 0.049(2) 0.032(2) 0.0000(17) -0.0023(16) 0.0101(18)
C5 0.043(2) 0.044(2) 0.036(2) -0.0002(18) -0.0032(18) 0.0099(16)
C6 0.050(2) 0.044(2) 0.041(2) -0.0003(18) -0.0053(19) 0.0083(19)
C9 0.068(3) 0.051(3) 0.062(3) -0.006(2) -0.020(3) -0.002(2)
C8 0.075(3) 0.048(3) 0.074(4) 0.008(2) -0.008(3) -0.002(2)
C7 0.068(3) 0.044(2) 0.051(2) 0.008(2) -0.012(3) 0.0016(19)
C10 0.045(2) 0.046(2) 0.038(2) 0.0094(18) -0.0034(18) 0.0027(18)
C11 0.064(3) 0.050(2) 0.041(2) 0.002(2) -0.014(2) 0.000(2)
C13 0.043(2) 0.071(3) 0.052(3) 0.021(2) -0.014(2) -0.005(2)
C14 0.044(2) 0.052(2) 0.044(2) 0.009(2) -0.0049(18) 0.0050(19)
C12 0.069(3) 0.067(3) 0.042(2) 0.007(2) -0.018(3) -0.015(2)
C16 0.068(3) 0.075(3) 0.066(4) 0.018(3) -0.001(3) -0.016(3)
C17 0.067(3) 0.103(5) 0.057(3) 0.028(3) -0.004(3) -0.008(3)
C18 0.087(4) 0.145(7) 0.048(3) -0.011(4) 0.017(3) -0.030(4)
C19 0.067(4) 0.107(5) 0.096(5) 0.012(4) 0.024(3) 0.021(3)
C15 0.046(2) 0.102(4) 0.065(3) 0.007(4) -0.007(3) -0.006(2)

loop_
_atom_type_symbol
_atom_type_description
_atom_type_scat_dispersion_real
_atom_type_scat_dispersion_imag
_atom_type_scat_source
C C 0.0033 0.0016 'International Tables Vol C Tables 4.2.6.8 and 6.1.1.4'
H H 0.0000 0.0000 'International Tables Vol C Tables 4.2.6.8 and 6.1.1.4'
N N 0.0061 0.0033 'International Tables Vol C Tables 4.2.6.8 and 6.1.1.4'
S S 0.1246 0.1234 'International Tables Vol C Tables 4.2.6.8 and 6.1.1.4'
Fe Fe 0.3463 0.8444 'International Tables Vol C Tables 4.2.6.8 and 6.1.1.4'
Pd Pd -0.9988 1.0072 'International Tables Vol C Tables 4.2.6.8 and 6.1.1.4'

loop_
_geom_angle_atom_site_label_1
_geom_angle_atom_site_label_2
_geom_angle_atom_site_label_3
_geom_angle
N2 Pd1 N1 88.70(13)
N2 Pd1 S1 171.79(10)
N1 Pd1 S1 98.60(9)
N2 Pd1 S2 97.56(10)
N1 Pd1 S2 173.64(9)
S1 Pd1 S2 75.08(4)
C12 Fe1 C18 106.0(2)
C12 Fe1 C19 120.4(3)
C18 Fe1 C19 40.6(3)
C12 Fe1 C13 40.57(19)
C18 Fe1 C13 120.8(2)
C19 Fe1 C13 156.0(3)
C12 Fe1 C11 40.42(17)
C18 Fe1 C11 122.1(3)
C19 Fe1 C11 106.5(3)
C13 Fe1 C11 68.40(18)
C12 Fe1 C14 67.3(2)
C18 Fe1 C14 156.9(2)
C19 Fe1 C14 162.1(2)
C13 Fe1 C14 39.67(18)
C11 Fe1 C14 68.10(19)
C12 Fe1 C15 157.6(2)
C18 Fe1 C15 68.0(3)
C19 Fe1 C15 41.0(3)
C13 Fe1 C15 161.2(2)
C11 Fe1 C15 123.1(2)
C14 Fe1 C15 126.5(2)
C12 Fe1 C10 67.69(18)
C18 Fe1 C10 159.4(3)
C19 Fe1 C10 124.3(2)
C13 Fe1 C10 67.95(17)
C11 Fe1 C10 40.53(17)
C14 Fe1 C10 40.67(16)
C15 Fe1 C10 109.9(2)
C12 Fe1 C17 122.2(2)
C18 Fe1 C17 39.6(3)
C19 Fe1 C17 67.8(3)
C13 Fe1 C17 107.5(2)
C11 Fe1 C17 157.5(2)
C14 Fe1 C17 123.8(2)
C15 Fe1 C17 67.8(2)
C10 Fe1 C17 160.3(2)
C12 Fe1 C16 159.08(19)
C18 Fe1 C16 67.0(3)
C19 Fe1 C16 68.0(3)
C13 Fe1 C16 124.5(2)
C11 Fe1 C16 160.09(19)
C14 Fe1 C16 110.9(2)
C15 Fe1 C16 40.3(2)
C10 Fe1 C16 125.6(2)
C17 Fe1 C16 40.0(2)
C20 S2 Pd1 88.21(15)
C20 S1 Pd1 88.31(15)
C20 N3 C21 119.1(4)
C20 N3 C24 124.7(4)
C21 N3 C24 116.2(3)
C1 N1 C4 106.4(4)
C1 N1 Pd1 126.1(3)
C4 N1 Pd1 127.5(3)
C9 N2 C6 106.3(4)
C9 N2 Pd1 125.3(3)
C6 N2 Pd1 128.0(3)
N3 C20 S1 126.3(3)
N3 C20 S2 125.4(3)
S1 C20 S2 108.2(2)
N3 C24 C25 112.5(4)
N3 C24 C26 112.0(4)
C25 C24 C26 112.6(4)
N3 C24 H2 106.4
C25 C24 H2 106.4
C26 C24 H2 106.4
C24 C25 H3A 109.5
C24 C25 H3B 109.5
H3A C25 H3B 109.5
C24 C25 H3C 109.5
H3A C25 H3C 109.5
H3B C25 H3C 109.5
C24 C26 H4A 109.5
C24 C26 H4B 109.5
H4A C26 H4B 109.5
C24 C26 H4C 109.5
H4A C26 H4C 109.5
H4B C26 H4C 109.5
N3 C21 C22 110.3(5)
N3 C21 C23 110.3(5)
C22 C21 C23 113.1(5)
N3 C21 H5 107.6
C22 C21 H5 107.6
C23 C21 H5 107.6
C21 C23 H6A 109.5
C21 C23 H6B 109.5
H6A C23 H6B 109.5
C21 C23 H6C 109.5
H6A C23 H6C 109.5
H6B C23 H6C 109.5
C21 C22 H7A 109.5
C21 C22 H7B 109.5
H7A C22 H7B 109.5
C21 C22 H7C 109.5
H7A C22 H7C 109.5
H7B C22 H7C 109.5
N1 C1 C2 111.5(4)
N1 C1 H8 124.2
C2 C1 H8 124.2
C3 C2 C1 106.7(4)
C3 C2 H9 126.7
C1 C2 H9 126.7
C2 C3 C4 107.7(4)
C2 C3 H10 126.1
C4 C3 H10 126.1
N1 C4 C5 124.5(4)
N1 C4 C3 107.7(4)
C5 C4 C3 127.7(4)
C4 C5 C6 125.0(4)
C4 C5 C10 114.5(3)
C6 C5 C10 120.4(4)
N2 C6 C7 108.1(4)
N2 C6 C5 123.5(4)
C7 C6 C5 128.4(4)
N2 C9 C8 111.0(4)
N2 C9 H14 124.5
C8 C9 H14 124.5
C7 C8 C9 107.4(4)
C7 C8 H15 126.3
C9 C8 H15 126.3
C8 C7 C6 107.2(4)
C8 C7 H16 126.4
C6 C7 H16 126.4
C11 C10 C14 106.7(4)
C11 C10 C5 125.4(3)
C14 C10 C5 127.4(4)
C11 C10 Fe1 68.9(2)
C14 C10 Fe1 68.8(2)
C5 C10 Fe1 133.3(3)
C12 C11 C10 107.4(4)
C12 C11 Fe1 69.2(3)
C10 C11 Fe1 70.6(2)
C12 C11 H18 126.3
C10 C11 H18 126.3
Fe1 C11 H18 125.5
C14 C13 C12 107.4(4)
C14 C13 Fe1 70.3(2)
C12 C13 Fe1 69.2(3)
C14 C13 H19 126.3
C12 C13 H19 126.3
Fe1 C13 H19 125.8
C13 C14 C10 109.3(4)
C13 C14 Fe1 70.1(3)
C10 C14 Fe1 70.5(2)
C13 C14 H20 125.4
C10 C14 H20 125.4
Fe1 C14 H20 125.6
C11 C12 C13 109.2(4)
C11 C12 Fe1 70.4(3)
C13 C12 Fe1 70.3(2)
C11 C12 H21 125.4
C13 C12 H21 125.4
Fe1 C12 H21 125.5
C17 C16 C15 107.9(5)
C17 C16 Fe1 69.6(3)
C15 C16 Fe1 68.8(3)
C17 C16 H22 126.1
C15 C16 H22 126.1
Fe1 C16 H22 127.0
C18 C17 C16 108.0(5)
C18 C17 Fe1 68.9(3)
C16 C17 Fe1 70.4(3)
C18 C17 H23 126.0
C16 C17 H23 126.0
Fe1 C17 H23 126.3
C17 C18 C19 109.6(6)
C17 C18 Fe1 71.5(3)
C19 C18 Fe1 69.9(3)
C17 C18 H24 125.2
C19 C18 H24 125.2
Fe1 C18 H24 125.0
C18 C19 C15 106.9(6)
C18 C19 Fe1 69.5(3)
C15 C19 Fe1 70.0(3)
C18 C19 H25 126.5
C15 C19 H25 126.5
Fe1 C19 H25 125.5
C16 C15 C19 107.5(5)
C16 C15 Fe1 70.8(3)
C19 C15 Fe1 69.1(3)
C16 C15 H26 126.2
C19 C15 H26 126.2
Fe1 C15 H26 125.5

loop_
_geom_bond_atom_site_label_1
_geom_bond_atom_site_label_2
_geom_bond_distance
Pd1 N2 2.026(4)
Pd1 N1 2.028(3)
Pd1 S1 2.2900(11)
Pd1 S2 2.2922(11)
Fe1 C12 2.033(4)
Fe1 C18 2.042(6)
Fe1 C19 2.047(6)
Fe1 C13 2.047(4)
Fe1 C11 2.050(5)
Fe1 C14 2.050(5)
Fe1 C15 2.059(5)
Fe1 C10 2.073(4)
Fe1 C17 2.075(6)
Fe1 C16 2.085(5)
S2 C20 1.723(4)
S1 C20 1.723(5)
N3 C20 1.310(5)
N3 C21 1.493(5)
N3 C24 1.493(6)
N1 C1 1.342(5)
N1 C4 1.391(5)
N2 C9 1.330(6)
N2 C6 1.397(6)
C24 C25 1.518(7)
C24 C26 1.540(7)
C24 H2 0.9800
C25 H3A 0.9600
C25 H3B 0.9600
C25 H3C 0.9600
C26 H4A 0.9600
C26 H4B 0.9600
C26 H4C 0.9600
C21 C22 1.513(7)
C21 C23 1.527(9)
C21 H5 0.9800
C23 H6A 0.9600
C23 H6B 0.9600
C23 H6C 0.9600
C22 H7A 0.9600
C22 H7B 0.9600
C22 H7C 0.9600
C1 C2 1.387(6)
C1 H8 0.9300
C2 C3 1.357(6)
C2 H9 0.9300
C3 C4 1.420(6)
C3 H10 0.9300
C4 C5 1.410(6)
C5 C6 1.413(6)
C5 C10 1.496(6)
C6 C7 1.409(6)
C9 C8 1.391(7)
C9 H14 0.9300
C8 C7 1.350(7)
C8 H15 0.9300
C7 H16 0.9300
C10 C11 1.428(6)
C10 C14 1.433(6)
C11 C12 1.411(6)
C11 H18 0.9300
C13 C14 1.391(6)
C13 C12 1.415(7)
C13 H19 0.9300
C14 H20 0.9300
C12 H21 0.9300
C16 C17 1.423(8)
C16 C15 1.429(7)
C16 H22 0.9300
C17 C18 1.394(9)
C17 H23 0.9300
C18 C19 1.417(9)
C18 H24 0.9300
C19 C15 1.437(9)
C19 H25 0.9300
C15 H26 0.9300
